data_4345299
loop_
_publ_author_name
'Petrus, Rafa\/l'
'Utko, J\'ozef'
'Lis, Tadeusz'
'Sobota, Piotr'

_publ_section_title
;
 Impact of Group 13 Metals on Cp2TiCl2 Reduction and Structural
 Characterization of Resulting Compounds
;
_journal_name_full 'Inorganic Chemistry'
_journal_paper_doi 10.1021/acs.inorgchem.6b02824
_journal_year 2017
_chemical_formula_moiety '(C22 H38 Al Cl2 O8 Ti2), 0.5(C3 H8 O2), 2.5(C2 H6 O), Cl'
_chemical_formula_sum 'C28.5 H57 Al Cl3 O11.5 Ti2'
_chemical_formula_weight 812.87
_space_group_crystal_system triclinic
_space_group_IT_number 2
_space_group_name_Hall '-P 1'
_space_group_name_H-M_alt 'P -1'
_symmetry_space_group_name_Hall '-P 1'
_symmetry_space_group_name_H-M 'P -1'
_atom_sites_solution_hydrogens geom
_audit_creation_method SHELXL-2014/7
_cell_angle_alpha 75.87(4)
_cell_angle_beta 80.44(4)
_cell_angle_gamma 73.89(3)
_cell_formula_units_Z 2
_cell_length_a 11.737(4)
_cell_length_b 12.398(4)
_cell_length_c 15.341(6)
_cell_measurement_reflns_used 7342
_cell_measurement_temperature 180(2)
_cell_measurement_theta_max 36.6067
_cell_measurement_theta_min 2.8605
_cell_volume 2068.2(13)
_computing_cell_refinement 'CrysAlis PRO (Agilent, 2011)'
_computing_data_collection 'CrysAlis PRO (Agilent, 2011)'
_computing_data_reduction 'CrysAlis PRO (Agilent, 2011)'
_computing_molecular_graphics 'DIAMOND  (Brandenburg, 2007)'
_computing_publication_material 'SHELXL-2014/7 (Sheldrick, 2014)'
_computing_structure_refinement 'SHELXL-2014/7 (Sheldrick, 2014)'
_computing_structure_solution 'SHELXS-2014/7 (Sheldrick, 2014)'
_diffrn_ambient_temperature 180(2)
_diffrn_measured_fraction_theta_full 0.988
_diffrn_measured_fraction_theta_max 0.481
_diffrn_measurement_device_type 'PX Xcalibur'
_diffrn_measurement_method '\w and \f'
_diffrn_radiation_type MoK\a
_diffrn_radiation_wavelength 0.71073
_diffrn_reflns_av_R_equivalents 0.0523
_diffrn_reflns_av_unetI/netI 0.0669
_diffrn_reflns_Laue_measured_fraction_full 0.988
_diffrn_reflns_Laue_measured_fraction_max 0.481
_diffrn_reflns_limit_h_max 18
_diffrn_reflns_limit_h_min -15
_diffrn_reflns_limit_k_max 16
_diffrn_reflns_limit_k_min -15
_diffrn_reflns_limit_l_max 20
_diffrn_reflns_limit_l_min -20
_diffrn_reflns_number 16971
_diffrn_reflns_point_group_measured_fraction_full 0.988
_diffrn_reflns_point_group_measured_fraction_max 0.481
_diffrn_reflns_theta_full 25.500
_diffrn_reflns_theta_max 36.692
_diffrn_reflns_theta_min 2.866
_diffrn_source 'Enhance (Mo) X-ray Source'
_exptl_absorpt_coefficient_mu 0.650
_exptl_absorpt_correction_T_max 0.895
_exptl_absorpt_correction_T_min 0.802
_exptl_absorpt_correction_type analytical
_exptl_absorpt_process_details
;
CrysAlisPro, Agilent Technologies,
Version 1.171.36.28 (release 01-02-2013 CrysAlis171 .NET)
(compiled Feb  1 2013,16:14:44)
Analytical numeric absorption correction using a multifaceted crystal
model based on expressions derived by R.C. Clark & J.S. Reid.
(Clark, R. C. & Reid, J. S. (1995). Acta Cryst. A51, 887-897)
;
_exptl_crystal_colour green
_exptl_crystal_density_diffrn 1.305
_exptl_crystal_description block
_exptl_crystal_F_000 856
_exptl_crystal_size_max 0.460
_exptl_crystal_size_mid 0.280
_exptl_crystal_size_min 0.220
_refine_diff_density_max 1.111
_refine_diff_density_min -0.644
_refine_diff_density_rms 0.124
_refine_ls_extinction_method none
_refine_ls_goodness_of_fit_ref 0.965
_refine_ls_hydrogen_treatment constr
_refine_ls_matrix_type full
_refine_ls_number_parameters 418
_refine_ls_number_reflns 9890
_refine_ls_number_restraints 13
_refine_ls_restrained_S_all 0.969
_refine_ls_R_factor_all 0.1174
_refine_ls_R_factor_gt 0.0827
_refine_ls_shift/su_max 0.901
_refine_ls_shift/su_mean 0.030
_refine_ls_structure_factor_coef Fsqd
_refine_ls_weighting_details 'w=1/[\s^2^(Fo^2^)+(0.1824P)^2^] where P=(Fo^2^+2Fc^2^)/3'
_refine_ls_weighting_scheme calc
_refine_ls_wR_factor_gt 0.2341
_refine_ls_wR_factor_ref 0.2610
_reflns_Friedel_coverage 0.000
_reflns_number_gt 6086
_reflns_number_total 9890
_reflns_threshold_expression 'I > 2\s(I)'
_cod_data_source_file ic6b02824_si_001.cif
_cod_data_source_block 2A
_cod_original_cell_volume 2068.2(14)
_cod_original_formula_sum 'C28.50 H57 Al Cl3 O11.50 Ti2'
_cod_database_code 4345299
_shelx_shelxl_version_number 2014/7
_shelx_space_group_comment
;
The symmetry employed for this shelxl refinement is uniquely defined
by the following loop, which should always be used as a source of
symmetry information in preference to the above space-group names.
They are only intended as comments.
;
_shelx_estimated_absorpt_t_min 0.754
_shelx_estimated_absorpt_t_max 0.870

loop_
_space_group_symop_operation_xyz
'x, y, z'
'-x, -y, -z'

loop_
_atom_site_label
_atom_site_type_symbol
_atom_site_fract_x
_atom_site_fract_y
_atom_site_fract_z
_atom_site_U_iso_or_equiv
_atom_site_adp_type
_atom_site_occupancy
_atom_site_site_symmetry_order
_atom_site_calc_flag
_atom_site_refinement_flags_posn
_atom_site_refinement_flags_adp
_atom_site_refinement_flags_occupancy
_atom_site_disorder_assembly
_atom_site_disorder_group
Ti1 Ti 0.75698(6) 0.66487(6) 0.89976(4) 0.0379(2) Uani 1 1 d . . . . .
Ti2 Ti 0.32891(6) 0.84864(7) 0.73203(5) 0.0444(2) Uani 1 1 d . . . . .
Al1 Al 0.60203(10) 0.77860(10) 0.74068(7) 0.0370(3) Uani 1 1 d . . . . .
Cl1 Cl 0.96362(9) 0.64737(11) 0.84769(8) 0.0577(3) Uani 1 1 d . . . . .
Cl2 Cl 0.28732(10) 0.93589(12) 0.57838(7) 0.0641(4) Uani 1 1 d . . . . .
Cl3 Cl 0.4733(3) 1.18679(16) 0.81912(12) 0.0836(8) Uani 0.890(7) 1 d . . P A 1
Cl31 Cl 0.534(2) 1.2052(15) 0.8283(11) 0.0836(8) Uani 0.110(7) 1 d . . P A 2
O1A O 0.6240(2) 0.7998(2) 0.85074(16) 0.0377(6) Uani 1 1 d . . . . .
C1A C 0.5738(4) 0.8806(4) 0.9072(3) 0.0459(9) Uani 1 1 d . . . . .
H1A1 H 0.5261 0.8465 0.9610 0.055 Uiso 1 1 calc R U . . .
H1A2 H 0.5209 0.9498 0.8738 0.055 Uiso 1 1 calc R U . . .
C2A C 0.6754(4) 0.9121(4) 0.9357(3) 0.0530(10) Uani 1 1 d . . . . .
H2A1 H 0.7056 0.9689 0.8866 0.064 Uiso 1 1 calc R U . . .
H2A2 H 0.6484 0.9458 0.9901 0.064 Uiso 1 1 calc R U . . .
O2A O 0.7673(2) 0.8081(2) 0.9549(2) 0.0488(7) Uani 1 1 d . . . . .
C3A C 0.8657(5) 0.8228(5) 0.9914(4) 0.0717(15) Uani 1 1 d . . . . .
H3A1 H 0.9253 0.7494 1.0031 0.108 Uiso 1 1 calc R U . . .
H3A2 H 0.9018 0.8795 0.9479 0.108 Uiso 1 1 calc R U . . .
H3A3 H 0.8371 0.8497 1.0480 0.108 Uiso 1 1 calc R U . . .
O1B O 0.7287(2) 0.6572(2) 0.77193(17) 0.0408(6) Uani 1 1 d . . . . .
C1B C 0.7840(4) 0.5802(4) 0.7145(3) 0.0553(11) Uani 1 1 d . . . . .
H1B1 H 0.7502 0.5121 0.7312 0.066 Uiso 1 1 calc R U . . .
H1B2 H 0.8708 0.5540 0.7197 0.066 Uiso 1 1 calc R U . . .
C2B C 0.7612(4) 0.6433(4) 0.6190(3) 0.0589(12) Uani 1 1 d . . . . .
H2B1 H 0.8186 0.6912 0.5935 0.071 Uiso 1 1 calc R U . . .
H2B2 H 0.7690 0.5884 0.5798 0.071 Uiso 1 1 calc R U . . .
O2B O 0.6412(2) 0.7142(2) 0.62547(18) 0.0462(7) Uani 1 1 d . . . . .
C3B C 0.6068(4) 0.7789(4) 0.5383(3) 0.0550(11) Uani 1 1 d . . . . .
H3B1 H 0.5249 0.8259 0.5452 0.083 Uiso 1 1 calc R U . . .
H3B2 H 0.6608 0.8287 0.5112 0.083 Uiso 1 1 calc R U . . .
H3B3 H 0.6113 0.7260 0.4989 0.083 Uiso 1 1 calc R U . . .
O1C O 0.4837(2) 0.9046(2) 0.70278(17) 0.0393(6) Uani 1 1 d . . . . .
C1C C 0.5094(4) 1.0076(3) 0.6477(3) 0.0440(9) Uani 1 1 d . . . . .
H1C1 H 0.4499 1.0756 0.6641 0.053 Uiso 1 1 calc R U . . .
H1C2 H 0.5074 1.0094 0.5831 0.053 Uiso 1 1 calc R U . . .
C2C C 0.6324(4) 1.0080(3) 0.6645(3) 0.0452(9) Uani 1 1 d . . . . .
H2C1 H 0.6675 1.0595 0.6138 0.054 Uiso 1 1 calc R U . . .
H2C2 H 0.6289 1.0344 0.7210 0.054 Uiso 1 1 calc R U . . .
O2C O 0.7033(2) 0.8896(2) 0.67183(18) 0.0444(6) Uani 1 1 d . . . . .
C3C C 0.8248(4) 0.8790(5) 0.6823(4) 0.0639(13) Uani 1 1 d . . . . .
H3C1 H 0.8695 0.7986 0.6870 0.096 Uiso 1 1 calc R U . . .
H3C2 H 0.8598 0.9268 0.6298 0.096 Uiso 1 1 calc R U . . .
H3C3 H 0.8287 0.9042 0.7372 0.096 Uiso 1 1 calc R U . . .
O1D O 0.4711(2) 0.7160(2) 0.77247(17) 0.0419(6) Uani 1 1 d . . . . .
C1D C 0.4615(5) 0.6024(4) 0.7850(4) 0.0717(15) Uani 1 1 d . . . . .
H1D1 H 0.4537 0.5687 0.8506 0.086 Uiso 1 1 calc R U . . .
H1D2 H 0.5355 0.5565 0.7573 0.086 Uiso 1 1 calc R U . . .
C2D C 0.3630(6) 0.5957(5) 0.7467(5) 0.093(2) Uani 1 1 d . . . . .
H2D1 H 0.3927 0.5471 0.7012 0.111 Uiso 1 1 calc R U . . .
H2D2 H 0.3117 0.5567 0.7949 0.111 Uiso 1 1 calc R U . . .
O2D O 0.2943(3) 0.6986(3) 0.7063(2) 0.0658(9) Uani 1 1 d . . . . .
C3D C 0.2001(4) 0.6926(5) 0.6591(4) 0.0673(14) Uani 1 1 d . . . . .
H3D1 H 0.1566 0.7705 0.6328 0.101 Uiso 1 1 calc R U . . .
H3D2 H 0.2347 0.6502 0.6109 0.101 Uiso 1 1 calc R U . . .
H3D3 H 0.1452 0.6532 0.7016 0.101 Uiso 1 1 calc R U . . .
C11 C 0.6130(4) 0.5720(4) 0.9892(3) 0.0541(11) Uani 1 1 d . . . . .
H11 H 0.5310 0.6011 0.9803 0.065 Uiso 1 1 calc R U . . .
C21 C 0.6960(5) 0.4887(4) 0.9470(3) 0.0578(12) Uani 1 1 d . . . . .
H21 H 0.6805 0.4513 0.9047 0.069 Uiso 1 1 calc R U . . .
C31 C 0.8057(4) 0.4719(4) 0.9796(3) 0.0550(11) Uani 1 1 d . . . . .
H31 H 0.8784 0.4203 0.9635 0.066 Uiso 1 1 calc R U . . .
C41 C 0.7899(5) 0.5437(4) 1.0394(3) 0.0590(12) Uani 1 1 d . . . . .
H41 H 0.8499 0.5506 1.0708 0.071 Uiso 1 1 calc R U . . .
C51 C 0.6717(4) 0.6034(4) 1.0452(3) 0.0546(11) Uani 1 1 d . . . . .
H51 H 0.6366 0.6577 1.0823 0.066 Uiso 1 1 calc R U . . .
C12 C 0.2743(5) 0.8729(5) 0.8818(3) 0.0712(15) Uani 1 1 d . . . . .
H12 H 0.3285 0.8361 0.9259 0.085 Uiso 1 1 calc R U . . .
C22 C 0.2659(5) 0.9827(5) 0.8280(4) 0.0688(14) Uani 1 1 d . . . . .
H22 H 0.3123 1.0338 0.8299 0.083 Uiso 1 1 calc R U . . .
C32 C 0.1782(5) 1.0039(5) 0.7717(4) 0.0712(14) Uani 1 1 d . . . . .
H32 H 0.1543 1.0727 0.7282 0.085 Uiso 1 1 calc R U . . .
C42 C 0.1299(4) 0.9078(5) 0.7886(4) 0.0710(15) Uani 1 1 d . . . . .
H42 H 0.0696 0.8993 0.7584 0.085 Uiso 1 1 calc R U . . .
C52 C 0.1895(5) 0.8253(5) 0.8602(4) 0.0715(15) Uani 1 1 d . . . . .
H52 H 0.1746 0.7524 0.8877 0.086 Uiso 1 1 calc R U . . .
O1E O 0.5531(14) 0.4882(10) 0.5316(8) 0.153(4) Uani 0.5 1 d D . P B -1
H1E H 0.5716 0.5281 0.5616 0.230 Uiso 0.5 1 calc R U P B -1
C1E C 0.5705(13) 0.3709(11) 0.5821(8) 0.102(5) Uani 0.5 1 d D . P B -1
H1E1 H 0.6286 0.3551 0.6263 0.122 Uiso 0.5 1 calc R U P B -1
H1E2 H 0.6014 0.3169 0.5406 0.122 Uiso 0.5 1 calc R U P B -1
C2E C 0.4402(11) 0.3552(12) 0.6346(9) 0.098(3) Uani 0.5 1 d D . P B -1
H2E1 H 0.4630 0.2703 0.6453 0.118 Uiso 0.5 1 calc R U P B -1
H2E2 H 0.4533 0.3708 0.6919 0.118 Uiso 0.5 1 calc R U P B -1
O2E O 0.3028(10) 0.3647(12) 0.6607(9) 0.153(4) Uani 0.5 1 d D . P B -1
C3E C 0.1690(12) 0.3662(15) 0.6543(10) 0.098(3) Uani 0.5 1 d D . P B -1
H3E1 H 0.1203 0.3810 0.7106 0.147 Uiso 0.5 1 calc R U P B -1
H3E2 H 0.1382 0.4268 0.6035 0.147 Uiso 0.5 1 calc R U P B -1
H3E3 H 0.1658 0.2917 0.6450 0.147 Uiso 0.5 1 calc R U P B -1
O1F O 0.1414(10) 0.3574(11) 0.7482(8) 0.122(3) Uiso 0.5 1 d D . P C -2
H1F H 0.0736 0.3443 0.7553 0.184 Uiso 0.5 1 calc R U P C -2
C1F C 0.211(2) 0.3119(17) 0.6750(12) 0.155(6) Uiso 0.5 1 d D . P C -2
H1F1 H 0.1759 0.2562 0.6586 0.186 Uiso 0.5 1 calc R U P C -2
H1F2 H 0.2940 0.2749 0.6879 0.186 Uiso 0.5 1 calc R U P C -2
C2F C 0.202(2) 0.4224(17) 0.6007(16) 0.155(6) Uiso 0.5 1 d D . P C -2
H2F1 H 0.2470 0.4033 0.5445 0.232 Uiso 0.5 1 calc R U P C -2
H2F2 H 0.1180 0.4578 0.5908 0.232 Uiso 0.5 1 calc R U P C -2
H2F3 H 0.2349 0.4763 0.6198 0.232 Uiso 0.5 1 calc R U P C -2
O1G O 0.3256(16) 0.6872(15) 0.1993(14) 0.171(3) Uiso 0.5 1 d D . P D 1
H1G H 0.3811 0.7132 0.2073 0.256 Uiso 0.5 1 calc R U P D 1
C1G C 0.2195(18) 0.773(2) 0.1975(16) 0.161(4) Uiso 0.5 1 d D . P D 1
H1G1 H 0.2390 0.8374 0.2145 0.193 Uiso 0.5 1 calc R U P D 1
H1G2 H 0.1658 0.7428 0.2489 0.193 Uiso 0.5 1 calc R U P D 1
C2G C 0.141(3) 0.829(3) 0.1210(18) 0.177(5) Uiso 0.5 1 d D . P D 1
H2G1 H 0.0723 0.8867 0.1411 0.266 Uiso 0.5 1 calc R U P D 1
H2G2 H 0.1871 0.8663 0.0689 0.266 Uiso 0.5 1 calc R U P D 1
H2G3 H 0.1130 0.7706 0.1037 0.266 Uiso 0.5 1 calc R U P D 1
O1H O 0.3312(17) 0.7116(16) 0.1456(11) 0.171(3) Uiso 0.5 1 d D . P E 2
H1H H 0.3702 0.7229 0.0945 0.256 Uiso 0.5 1 calc R U P E 2
C1H C 0.2258(16) 0.802(2) 0.1484(18) 0.161(4) Uiso 0.5 1 d D . P E 2
H1H1 H 0.2457 0.8708 0.1073 0.193 Uiso 0.5 1 calc R U P E 2
H1H2 H 0.2132 0.8169 0.2102 0.193 Uiso 0.5 1 calc R U P E 2
C2H C 0.106(2) 0.800(3) 0.127(2) 0.177(5) Uiso 0.5 1 d D . P E 2
H2H1 H 0.0478 0.8720 0.1340 0.266 Uiso 0.5 1 calc R U P E 2
H2H2 H 0.1119 0.7900 0.0649 0.266 Uiso 0.5 1 calc R U P E 2
H2H3 H 0.0791 0.7356 0.1689 0.266 Uiso 0.5 1 calc R U P E 2
O1I O 0.0295(16) 0.6619(14) 0.5399(11) 0.171(3) Uiso 0.5 1 d D . P F 3
H1I H -0.0004 0.7182 0.5647 0.256 Uiso 0.5 1 calc R U P F 3
C1I C 0.078(2) 0.7000(18) 0.4519(13) 0.161(4) Uiso 0.5 1 d D . P F 3
H1I1 H 0.0588 0.6663 0.4057 0.193 Uiso 0.5 1 calc R U P F 3
H1I2 H 0.1647 0.6957 0.4461 0.193 Uiso 0.5 1 calc R U P F 3
C2I C -0.003(2) 0.818(2) 0.460(2) 0.177(5) Uiso 0.5 1 d D . P F 3
H2I1 H 0.0086 0.8742 0.4039 0.266 Uiso 0.5 1 calc R U P F 3
H2I2 H -0.0862 0.8141 0.4710 0.266 Uiso 0.5 1 calc R U P F 3
H2I3 H 0.0173 0.8428 0.5106 0.266 Uiso 0.5 1 calc R U P F 3
O1J O 0.0528(16) 0.8554(14) 0.4334(14) 0.171(3) Uiso 0.5 1 d D . P G 4
H1J H 0.1132 0.8586 0.3958 0.256 Uiso 0.5 1 calc R U P G 4
C1J C 0.024(2) 0.7506(17) 0.4414(17) 0.161(4) Uiso 0.5 1 d D . P G 4
H1J1 H -0.0547 0.7642 0.4191 0.193 Uiso 0.5 1 calc R U P G 4
H1J2 H 0.0195 0.7093 0.5054 0.193 Uiso 0.5 1 calc R U P G 4
C2J C 0.122(2) 0.680(2) 0.3840(18) 0.177(5) Uiso 0.5 1 d D . P G 4
H2J1 H 0.1056 0.6062 0.3876 0.266 Uiso 0.5 1 calc R U P G 4
H2J2 H 0.1255 0.7223 0.3210 0.266 Uiso 0.5 1 calc R U P G 4
H2J3 H 0.1993 0.6678 0.4068 0.266 Uiso 0.5 1 calc R U P G 4

loop_
_atom_site_aniso_label
_atom_site_aniso_U_11
_atom_site_aniso_U_22
_atom_site_aniso_U_33
_atom_site_aniso_U_23
_atom_site_aniso_U_13
_atom_site_aniso_U_12
Ti1 0.0372(4) 0.0392(4) 0.0327(4) 0.0021(3) -0.0101(3) -0.0064(3)
Ti2 0.0376(4) 0.0563(5) 0.0337(4) 0.0053(3) -0.0074(3) -0.0130(3)
Al1 0.0373(6) 0.0410(6) 0.0279(5) 0.0023(4) -0.0063(4) -0.0085(5)
Cl1 0.0355(5) 0.0722(7) 0.0564(7) -0.0037(5) -0.0081(4) -0.0054(5)
Cl2 0.0555(6) 0.0894(9) 0.0411(6) 0.0147(5) -0.0191(5) -0.0245(6)
Cl3 0.115(2) 0.0607(9) 0.0676(10) -0.0171(7) -0.0004(10) -0.0115(10)
Cl31 0.115(2) 0.0607(9) 0.0676(10) -0.0171(7) -0.0004(10) -0.0115(10)
O1A 0.0415(14) 0.0378(13) 0.0288(12) -0.0003(10) -0.0073(10) -0.0052(11)
C1A 0.048(2) 0.049(2) 0.035(2) -0.0041(16) -0.0098(16) -0.0019(18)
C2A 0.059(3) 0.048(2) 0.050(2) -0.0092(19) -0.015(2) -0.006(2)
O2A 0.0465(15) 0.0497(16) 0.0513(17) -0.0079(13) -0.0176(13) -0.0086(13)
C3A 0.066(3) 0.075(3) 0.084(4) -0.021(3) -0.037(3) -0.014(3)
O1B 0.0420(14) 0.0441(14) 0.0311(13) -0.0055(11) -0.0056(10) -0.0035(11)
C1B 0.051(2) 0.056(3) 0.050(2) -0.010(2) -0.0121(19) 0.004(2)
C2B 0.060(3) 0.067(3) 0.042(2) -0.015(2) -0.004(2) 0.000(2)
O2B 0.0498(16) 0.0513(16) 0.0320(14) -0.0037(12) -0.0061(11) -0.0068(13)
C3B 0.066(3) 0.063(3) 0.032(2) -0.0037(18) -0.0135(18) -0.010(2)
O1C 0.0371(13) 0.0425(14) 0.0318(13) 0.0063(10) -0.0075(10) -0.0092(11)
C1C 0.049(2) 0.043(2) 0.0334(19) 0.0068(15) -0.0083(16) -0.0106(17)
C2C 0.049(2) 0.044(2) 0.040(2) 0.0026(16) -0.0073(17) -0.0163(18)
O2C 0.0396(14) 0.0494(15) 0.0392(14) 0.0046(12) -0.0063(11) -0.0136(12)
C3C 0.041(2) 0.075(3) 0.068(3) 0.007(2) -0.008(2) -0.020(2)
O1D 0.0435(15) 0.0460(15) 0.0340(13) 0.0028(11) -0.0061(11) -0.0159(12)
C1D 0.076(3) 0.049(3) 0.094(4) 0.014(3) -0.041(3) -0.027(2)
C2D 0.106(5) 0.062(3) 0.123(6) -0.012(3) -0.064(4) -0.019(3)
O2D 0.065(2) 0.074(2) 0.068(2) 0.0023(17) -0.0320(17) -0.0328(18)
C3D 0.055(3) 0.093(4) 0.064(3) -0.011(3) -0.019(2) -0.032(3)
C11 0.049(2) 0.046(2) 0.055(3) 0.014(2) -0.0048(19) -0.0136(19)
C21 0.079(3) 0.045(2) 0.051(3) 0.0066(19) -0.017(2) -0.025(2)
C31 0.062(3) 0.038(2) 0.053(3) 0.0046(18) -0.009(2) -0.004(2)
C41 0.071(3) 0.052(3) 0.047(2) 0.013(2) -0.026(2) -0.013(2)
C51 0.074(3) 0.045(2) 0.033(2) 0.0072(17) -0.0026(19) -0.010(2)
C12 0.052(3) 0.106(4) 0.041(3) -0.008(3) -0.003(2) -0.003(3)
C22 0.060(3) 0.084(4) 0.064(3) -0.023(3) 0.009(2) -0.022(3)
C32 0.063(3) 0.074(3) 0.062(3) -0.005(3) -0.003(2) -0.003(3)
C42 0.038(2) 0.097(4) 0.068(3) -0.013(3) -0.004(2) -0.005(3)
C52 0.058(3) 0.072(3) 0.068(3) -0.001(3) 0.020(2) -0.017(3)
O1E 0.211(11) 0.152(8) 0.118(8) -0.035(6) 0.026(7) -0.099(8)
C1E 0.120(11) 0.113(10) 0.041(6) 0.019(6) -0.021(6) -0.002(9)
C2E 0.126(9) 0.104(8) 0.078(6) -0.013(5) -0.003(6) -0.060(7)
O2E 0.211(11) 0.152(8) 0.118(8) -0.035(6) 0.026(7) -0.099(8)
C3E 0.126(9) 0.104(8) 0.078(6) -0.013(5) -0.003(6) -0.060(7)

loop_
_atom_type_symbol
_atom_type_description
_atom_type_scat_dispersion_real
_atom_type_scat_dispersion_imag
_atom_type_scat_source
C C 0.0033 0.0016 'International Tables Vol C Tables 4.2.6.8 and 6.1.1.4'
H H 0.0000 0.0000 'International Tables Vol C Tables 4.2.6.8 and 6.1.1.4'
O O 0.0106 0.0060 'International Tables Vol C Tables 4.2.6.8 and 6.1.1.4'
Al Al 0.0645 0.0514 'International Tables Vol C Tables 4.2.6.8 and 6.1.1.4'
Cl Cl 0.1484 0.1585 'International Tables Vol C Tables 4.2.6.8 and 6.1.1.4'
Ti Ti 0.2776 0.4457 'International Tables Vol C Tables 4.2.6.8 and 6.1.1.4'

loop_
_geom_angle_atom_site_label_1
_geom_angle_atom_site_label_2
_geom_angle_atom_site_label_3
_geom_angle
O1A Ti1 O1B 69.31(11)
O1A Ti1 O2A 74.09(11)
O1B Ti1 O2A 131.41(11)
O1A Ti1 C41 135.33(15)
O1B Ti1 C41 139.13(15)
O2A Ti1 C41 89.45(15)
O1A Ti1 C51 101.32(14)
O1B Ti1 C51 134.18(15)
O2A Ti1 C51 83.12(15)
C41 Ti1 C51 34.53(17)
O1A Ti1 C31 145.60(15)
O1B Ti1 C31 105.34(15)
O2A Ti1 C31 122.79(15)
C41 Ti1 C31 34.37(17)
C51 Ti1 C31 56.89(17)
O1A Ti1 C11 89.75(13)
O1B Ti1 C11 100.27(15)
O2A Ti1 C11 110.54(16)
C41 Ti1 C11 57.14(17)
C51 Ti1 C11 33.91(17)
C31 Ti1 C11 57.01(16)
O1A Ti1 Cl1 123.92(9)
O1B Ti1 Cl1 88.68(9)
O2A Ti1 Cl1 86.10(9)
C41 Ti1 Cl1 95.08(14)
C51 Ti1 Cl1 128.13(13)
C31 Ti1 Cl1 88.96(13)
C11 Ti1 Cl1 145.96(12)
O1A Ti1 C21 112.60(15)
O1B Ti1 C21 84.58(14)
O2A Ti1 C21 139.93(15)
C41 Ti1 C21 57.23(17)
C51 Ti1 C21 56.85(17)
C31 Ti1 C21 34.28(16)
C11 Ti1 C21 34.49(17)
Cl1 Ti1 C21 115.83(14)
O1A Ti1 Al1 34.68(8)
O1B Ti1 Al1 34.71(8)
O2A Ti1 Al1 104.56(8)
C41 Ti1 Al1 151.33(13)
C51 Ti1 Al1 121.34(13)
C31 Ti1 Al1 130.12(13)
C11 Ti1 Al1 94.29(12)
Cl1 Ti1 Al1 110.49(5)
C21 Ti1 Al1 98.53(12)
O1D Ti2 O1C 69.91(11)
O1D Ti2 O2D 74.35(12)
O1C Ti2 O2D 129.50(13)
O1D Ti2 C42 135.35(16)
O1C Ti2 C42 140.29(18)
O2D Ti2 C42 90.06(19)
O1D Ti2 C12 90.16(16)
O1C Ti2 C12 100.24(17)
O2D Ti2 C12 114.5(2)
C42 Ti2 C12 58.30(19)
O1D Ti2 C32 146.30(16)
O1C Ti2 C32 105.69(17)
O2D Ti2 C32 123.60(18)
C42 Ti2 C32 35.02(19)
C12 Ti2 C32 57.05(19)
O1D Ti2 C52 100.51(16)
O1C Ti2 C52 135.03(18)
O2D Ti2 C52 85.28(19)
C42 Ti2 C52 35.58(19)
C12 Ti2 C52 34.8(2)
C32 Ti2 C52 57.9(2)
O1D Ti2 C22 113.70(17)
O1C Ti2 C22 85.17(16)
O2D Ti2 C22 142.79(17)
C42 Ti2 C22 58.0(2)
C12 Ti2 C22 34.4(2)
C32 Ti2 C22 34.02(19)
C52 Ti2 C22 57.8(2)
O1D Ti2 Cl2 126.34(10)
O1C Ti2 Cl2 87.92(8)
O2D Ti2 Cl2 85.54(10)
C42 Ti2 Cl2 92.67(15)
C12 Ti2 Cl2 142.82(15)
C32 Ti2 Cl2 85.79(15)
C52 Ti2 Cl2 127.22(15)
C22 Ti2 Cl2 112.17(16)
O1D Ti2 Al1 35.30(8)
O1C Ti2 Al1 34.62(7)
O2D Ti2 Al1 102.96(10)
C42 Ti2 Al1 155.04(14)
C12 Ti2 Al1 96.77(14)
C32 Ti2 Al1 132.33(15)
C52 Ti2 Al1 123.40(15)
C22 Ti2 Al1 101.39(14)
Cl2 Ti2 Al1 109.31(6)
O1C Al1 O1B 175.56(13)
O1C Al1 O1A 102.50(13)
O1B Al1 O1A 78.95(12)
O1C Al1 O1D 79.71(12)
O1B Al1 O1D 104.21(13)
O1A Al1 O1D 100.88(13)
O1C Al1 O2B 98.45(13)
O1B Al1 O2B 79.65(12)
O1A Al1 O2B 157.90(13)
O1D Al1 O2B 89.67(13)
O1C Al1 O2C 80.33(12)
O1B Al1 O2C 95.46(13)
O1A Al1 O2C 92.17(12)
O1D Al1 O2C 158.09(12)
O2B Al1 O2C 84.41(13)
O1C Al1 Ti2 39.99(8)
O1B Al1 Ti2 143.87(10)
O1A Al1 Ti2 105.78(10)
O1D Al1 Ti2 39.73(9)
O2B Al1 Ti2 94.78(10)
O2C Al1 Ti2 119.70(9)
O1C Al1 Ti1 141.41(10)
O1B Al1 Ti1 40.13(9)
O1A Al1 Ti1 38.92(8)
O1D Al1 Ti1 104.17(10)
O2B Al1 Ti1 119.74(9)
O2C Al1 Ti1 97.05(9)
Ti2 Al1 Ti1 132.28(5)
C1A O1A Al1 137.9(2)
C1A O1A Ti1 115.7(2)
Al1 O1A Ti1 106.40(13)
O1A C1A C2A 107.6(3)
O1A C1A H1A1 110.2
C2A C1A H1A1 110.2
O1A C1A H1A2 110.2
C2A C1A H1A2 110.2
H1A1 C1A H1A2 108.5
O2A C2A C1A 106.9(3)
O2A C2A H2A1 110.4
C1A C2A H2A1 110.4
O2A C2A H2A2 110.3
C1A C2A H2A2 110.3
H2A1 C2A H2A2 108.6
C3A O2A C2A 113.1(3)
C3A O2A Ti1 128.9(3)
C2A O2A Ti1 116.6(2)
O2A C3A H3A1 109.5
O2A C3A H3A2 109.5
H3A1 C3A H3A2 109.5
O2A C3A H3A3 109.5
H3A1 C3A H3A3 109.5
H3A2 C3A H3A3 109.5
C1B O1B Al1 121.9(2)
C1B O1B Ti1 133.0(2)
Al1 O1B Ti1 105.16(13)
O1B C1B C2B 107.4(3)
O1B C1B H1B1 110.2
C2B C1B H1B1 110.2
O1B C1B H1B2 110.2
C2B C1B H1B2 110.3
H1B1 C1B H1B2 108.5
O2B C2B C1B 105.7(4)
O2B C2B H2B1 110.6
C1B C2B H2B1 110.6
O2B C2B H2B2 110.6
C1B C2B H2B2 110.6
H2B1 C2B H2B2 108.7
C3B O2B C2B 111.7(3)
C3B O2B Al1 124.3(3)
C2B O2B Al1 111.4(2)
O2B C3B H3B1 109.5
O2B C3B H3B2 109.5
H3B1 C3B H3B2 109.5
O2B C3B H3B3 109.5
H3B1 C3B H3B3 109.5
H3B2 C3B H3B3 109.5
C1C O1C Al1 121.7(2)
C1C O1C Ti2 131.6(2)
Al1 O1C Ti2 105.40(13)
O1C C1C C2C 106.9(3)
O1C C1C H1C1 110.4
C2C C1C H1C1 110.3
O1C C1C H1C2 110.3
C2C C1C H1C2 110.3
H1C1 C1C H1C2 108.6
O2C C2C C1C 106.0(3)
O2C C2C H2C1 110.5
C1C C2C H2C1 110.5
O2C C2C H2C2 110.6
C1C C2C H2C2 110.5
H2C1 C2C H2C2 108.7
C3C O2C C2C 111.8(3)
C3C O2C Al1 125.9(3)
C2C O2C Al1 110.0(2)
O2C C3C H3C1 109.5
O2C C3C H3C2 109.5
H3C1 C3C H3C2 109.5
O2C C3C H3C3 109.5
H3C1 C3C H3C3 109.5
H3C2 C3C H3C3 109.5
C1D O1D Al1 131.4(3)
C1D O1D Ti2 119.0(3)
Al1 O1D Ti2 104.97(13)
O1D C1D C2D 112.5(4)
O1D C1D H1D1 109.1
C2D C1D H1D1 109.1
O1D C1D H1D2 109.1
C2D C1D H1D2 109.1
H1D1 C1D H1D2 107.8
O2D C2D C1D 115.3(5)
O2D C2D H2D1 108.4
C1D C2D H2D1 108.4
O2D C2D H2D2 108.5
C1D C2D H2D2 108.5
H2D1 C2D H2D2 107.5
C2D O2D C3D 116.0(4)
C2D O2D Ti2 115.8(3)
C3D O2D Ti2 127.9(3)
O2D C3D H3D1 109.5
O2D C3D H3D2 109.5
H3D1 C3D H3D2 109.5
O2D C3D H3D3 109.5
H3D1 C3D H3D3 109.5
H3D2 C3D H3D3 109.5
C51 C11 C21 107.9(4)
C51 C11 Ti1 71.4(3)
C21 C11 Ti1 73.8(3)
C51 C11 H11 126.1
C21 C11 H11 126.1
Ti1 C11 H11 120.5
C31 C21 C11 106.7(4)
C31 C21 Ti1 71.7(3)
C11 C21 Ti1 71.7(2)
C31 C21 H21 126.7
C11 C21 H21 126.6
Ti1 C21 H21 121.7
C41 C31 C21 108.2(4)
C41 C31 Ti1 71.0(2)
C21 C31 Ti1 74.0(2)
C41 C31 H31 125.9
C21 C31 H31 125.9
Ti1 C31 H31 120.9
C51 C41 C31 108.0(4)
C51 C41 Ti1 73.1(2)
C31 C41 Ti1 74.6(2)
C51 C41 H41 126.0
C31 C41 H41 126.0
Ti1 C41 H41 118.2
C11 C51 C41 109.3(4)
C11 C51 Ti1 74.6(2)
C41 C51 Ti1 72.4(3)
C11 C51 H51 125.4
C41 C51 H51 125.4
Ti1 C51 H51 119.3
C22 C12 C52 109.1(5)
C22 C12 Ti2 73.7(3)
C52 C12 Ti2 72.8(3)
C22 C12 H12 125.5
C52 C12 H12 125.5
Ti2 C12 H12 119.8
C32 C22 C12 107.8(5)
C32 C22 Ti2 72.1(3)
C12 C22 Ti2 71.9(3)
C32 C22 H22 126.1
C12 C22 H22 126.1
Ti2 C22 H22 121.6
C22 C32 C42 109.5(5)
C22 C32 Ti2 73.9(3)
C42 C32 Ti2 71.7(3)
C22 C32 H32 125.2
C42 C32 H32 125.2
Ti2 C32 H32 120.8
C32 C42 C52 106.7(5)
C32 C42 Ti2 73.3(3)
C52 C42 Ti2 73.1(3)
C32 C42 H42 126.6
C52 C42 H42 126.6
Ti2 C42 H42 119.0
C12 C52 C42 106.8(5)
C12 C52 Ti2 72.4(3)
C42 C52 Ti2 71.3(3)
C12 C52 H52 126.6
C42 C52 H52 126.6
Ti2 C52 H52 121.5
C1E O1E H1E 109.5
O1E C1E C2E 107.3(12)
O1E C1E H1E1 110.2
C2E C1E H1E1 110.3
O1E C1E H1E2 110.3
C2E C1E H1E2 110.2
H1E1 C1E H1E2 108.5
O2E C2E C1E 164.1(12)
O2E C2E H2E1 94.9
C1E C2E H2E1 94.9
O2E C2E H2E2 94.9
C1E C2E H2E2 94.9
H2E1 C2E H2E2 103.2
C2E O2E C3E 160.9(12)
O2E C3E H3E1 109.4
O2E C3E H3E2 109.4
H3E1 C3E H3E2 109.5
O2E C3E H3E3 109.5
H3E1 C3E H3E3 109.5
H3E2 C3E H3E3 109.5
C1F O1F H1F 109.4
O1F C1F C2F 100.5(16)
O1F C1F H1F1 111.8
C2F C1F H1F1 111.8
O1F C1F H1F2 111.6
C2F C1F H1F2 111.6
H1F1 C1F H1F2 109.4
C1F C2F H2F1 109.4
C1F C2F H2F2 109.4
H2F1 C2F H2F2 109.5
C1F C2F H2F3 109.6
H2F1 C2F H2F3 109.5
H2F2 C2F H2F3 109.5
C1G O1G H1G 109.5
O1G C1G C2G 129(2)
O1G C1G H1G1 104.9
C2G C1G H1G1 104.9
O1G C1G H1G2 105.0
C2G C1G H1G2 105.0
H1G1 C1G H1G2 105.8
C1G C2G H2G1 109.4
C1G C2G H2G2 109.6
H2G1 C2G H2G2 109.5
C1G C2G H2G3 109.4
H2G1 C2G H2G3 109.5
H2G2 C2G H2G3 109.5
C1H O1H H1H 109.6
O1H C1H C2H 125(2)
O1H C1H H1H1 105.9
C2H C1H H1H1 105.9
O1H C1H H1H2 106.2
C2H C1H H1H2 106.1
H1H1 C1H H1H2 106.3
C1H C2H H2H1 109.6
C1H C2H H2H2 109.5
H2H1 C2H H2H2 109.5
C1H C2H H2H3 109.3
H2H1 C2H H2H3 109.5
H2H2 C2H H2H3 109.5
C1I O1I H1I 109.5
O1I C1I C2I 85.8(17)
O1I C1I H1I1 114.5
C2I C1I H1I1 114.3
O1I C1I H1I2 114.2
C2I C1I H1I2 114.4
H1I1 C1I H1I2 111.5
C1I C2I H2I1 109.6
C1I C2I H2I2 109.4
H2I1 C2I H2I2 109.5
C1I C2I H2I3 109.4
H2I1 C2I H2I3 109.5
H2I2 C2I H2I3 109.5
C1J O1J H1J 110.4
O1J C1J C2J 106.6(19)
O1J C1J H1J1 110.9
C2J C1J H1J1 110.5
O1J C1J H1J2 110.0
C2J C1J H1J2 110.3
H1J1 C1J H1J2 108.6
C1J C2J H2J1 109.4
C1J C2J H2J2 109.4
H2J1 C2J H2J2 109.5
C1J C2J H2J3 109.6
H2J1 C2J H2J3 109.5
H2J2 C2J H2J3 109.5

loop_
_geom_bond_atom_site_label_1
_geom_bond_atom_site_label_2
_geom_bond_distance
Ti1 O1A 2.032(3)
Ti1 O1B 2.071(3)
Ti1 O2A 2.184(3)
Ti1 C41 2.319(4)
Ti1 C51 2.327(4)
Ti1 C31 2.365(4)
Ti1 C11 2.367(4)
Ti1 Cl1 2.3908(15)
Ti1 C21 2.394(4)
Ti1 Al1 3.1020(19)
Ti2 O1D 2.049(3)
Ti2 O1C 2.064(3)
Ti2 O2D 2.147(4)
Ti2 C42 2.331(5)
Ti2 C12 2.350(5)
Ti2 C32 2.351(6)
Ti2 C52 2.354(5)
Ti2 C22 2.373(6)
Ti2 Cl2 2.4101(17)
Ti2 Al1 3.0965(17)
Al1 O1C 1.825(3)
Al1 O1B 1.830(3)
Al1 O1A 1.840(3)
Al1 O1D 1.852(3)
Al1 O2B 2.046(3)
Al1 O2C 2.050(3)
O1A C1A 1.424(5)
C1A C2A 1.511(6)
C1A H1A1 0.9900
C1A H1A2 0.9900
C2A O2A 1.436(5)
C2A H2A1 0.9900
C2A H2A2 0.9900
O2A C3A 1.435(5)
C3A H3A1 0.9800
C3A H3A2 0.9800
C3A H3A3 0.9800
O1B C1B 1.409(5)
C1B C2B 1.512(6)
C1B H1B1 0.9900
C1B H1B2 0.9900
C2B O2B 1.441(5)
C2B H2B1 0.9900
C2B H2B2 0.9900
O2B C3B 1.439(5)
C3B H3B1 0.9800
C3B H3B2 0.9800
C3B H3B3 0.9800
O1C C1C 1.428(4)
C1C C2C 1.509(6)
C1C H1C1 0.9900
C1C H1C2 0.9900
C2C O2C 1.460(5)
C2C H2C1 0.9900
C2C H2C2 0.9900
O2C C3C 1.428(5)
C3C H3C1 0.9800
C3C H3C2 0.9800
C3C H3C3 0.9800
O1D C1D 1.407(5)
C1D C2D 1.412(7)
C1D H1D1 0.9900
C1D H1D2 0.9900
C2D O2D 1.368(7)
C2D H2D1 0.9900
C2D H2D2 0.9900
O2D C3D 1.446(5)
C3D H3D1 0.9800
C3D H3D2 0.9800
C3D H3D3 0.9800
C11 C51 1.369(7)
C11 C21 1.411(7)
C11 H11 0.9500
C21 C31 1.403(7)
C21 H21 0.9500
C31 C41 1.385(7)
C31 H31 0.9500
C41 C51 1.379(7)
C41 H41 0.9500
C51 H51 0.9500
C12 C22 1.396(8)
C12 C52 1.408(8)
C12 H12 0.9500
C22 C32 1.382(8)
C22 H22 0.9500
C32 C42 1.409(8)
C32 H32 0.9500
C42 C52 1.431(8)
C42 H42 0.9500
C52 H52 0.9500
O1E C1E 1.447(9)
O1E H1E 0.8401
C1E C2E 1.644(18)
C1E H1E1 0.9900
C1E H1E2 0.9900
C2E O2E 1.574(9)
C2E H2E1 0.9900
C2E H2E2 0.9900
O2E C3E 1.584(9)
C3E H3E1 0.9800
C3E H3E2 0.9800
C3E H3E3 0.9800
O1F C1F 1.411(10)
O1F H1F 0.8400
C1F C2F 1.543(10)
C1F H1F1 0.9900
C1F H1F2 0.9900
C2F H2F1 0.9800
C2F H2F2 0.9800
C2F H2F3 0.9800
O1G C1G 1.394(10)
O1G H1G 0.8402
C1G C2G 1.522(10)
C1G H1G1 0.9900
C1G H1G2 0.9900
C2G H2G1 0.9800
C2G H2G2 0.9800
C2G H2G3 0.9800
O1H C1H 1.421(10)
O1H H1H 0.8400
C1H C2H 1.508(10)
C1H H1H1 0.9900
C1H H1H2 0.9900
C2H H2H1 0.9800
C2H H2H2 0.9800
C2H H2H3 0.9800
O1I C1I 1.399(9)
O1I H1I 0.8405
C1I C2I 1.535(10)
C1I H1I1 0.9900
C1I H1I2 0.9900
C2I H2I1 0.9800
C2I H2I2 0.9800
C2I H2I3 0.9800
O1J C1J 1.405(10)
O1J H1J 0.8460
C1J C2J 1.534(10)
C1J H1J1 0.9900
C1J H1J2 0.9900
C2J H2J1 0.9800
C2J H2J2 0.9800
C2J H2J3 0.9800

loop_
_geom_hbond_atom_site_label_D
_geom_hbond_atom_site_label_H
_geom_hbond_atom_site_label_A
_geom_hbond_distance_DH
_geom_hbond_distance_HA
_geom_hbond_distance_DA
_geom_hbond_angle_DHA
_geom_hbond_site_symmetry_A
C1A H1A2 Cl3 0.99 2.77 3.629(5) 145.1 .
C2B H2B1 O1I 0.99 2.43 3.231(18) 137.6 1_655
C3B H3B1 Cl2 0.98 2.77 3.741(5) 173.2 .
C2C H2C2 Cl3 0.99 2.78 3.582(5) 138.4 .
C3D H3D1 Cl2 0.98 2.78 3.338(6) 116.6 .
C3D H3D3 Cl1 0.98 2.83 3.714(6) 151.0 1_455
O1G H1G Cl3 0.84 2.31 3.114(18) 161.3 2_676

loop_
_geom_torsion_atom_site_label_1
_geom_torsion_atom_site_label_2
_geom_torsion_atom_site_label_3
_geom_torsion_atom_site_label_4
_geom_torsion
O1C Al1 O1A C1A 1.9(4)
O1B Al1 O1A C1A 177.6(4)
O1D Al1 O1A C1A -79.8(4)
O2B Al1 O1A C1A 162.9(4)
O2C Al1 O1A C1A 82.5(4)
Ti2 Al1 O1A C1A -39.3(4)
Ti1 Al1 O1A C1A -179.0(4)
O1C Al1 O1A Ti1 -179.13(11)
O1B Al1 O1A Ti1 -3.41(12)
O1D Al1 O1A Ti1 99.13(14)
O2B Al1 O1A Ti1 -18.1(4)
O2C Al1 O1A Ti1 -98.56(13)
Ti2 Al1 O1A Ti1 139.71(9)
Al1 O1A C1A C2A -131.6(3)
Ti1 O1A C1A C2A 49.5(4)
O1A C1A C2A O2A -40.6(4)
C1A C2A O2A C3A -174.4(4)
C1A C2A O2A Ti1 18.2(4)
O1A Al1 O1B C1B -178.1(3)
O1D Al1 O1B C1B 83.3(3)
O2B Al1 O1B C1B -3.7(3)
O2C Al1 O1B C1B -87.0(3)
Ti2 Al1 O1B C1B 80.2(3)
Ti1 Al1 O1B C1B 178.6(4)
O1A Al1 O1B Ti1 3.32(12)
O1D Al1 O1B Ti1 -95.24(14)
O2B Al1 O1B Ti1 177.75(14)
O2C Al1 O1B Ti1 94.47(14)
Ti2 Al1 O1B Ti1 -98.36(17)
Al1 O1B C1B C2B 25.0(5)
Ti1 O1B C1B C2B -156.9(3)
O1B C1B C2B O2B -38.0(5)
C1B C2B O2B C3B -179.3(4)
C1B C2B O2B Al1 36.7(4)
O1A Al1 O1C C1C 92.1(3)
O1D Al1 O1C C1C -168.9(3)
O2B Al1 O1C C1C -80.8(3)
O2C Al1 O1C C1C 2.0(3)
Ti2 Al1 O1C C1C -168.2(3)
Ti1 Al1 O1C C1C 91.2(3)
O1A Al1 O1C Ti2 -99.74(14)
O1D Al1 O1C Ti2 -0.75(12)
O2B Al1 O1C Ti2 87.37(14)
O2C Al1 O1C Ti2 170.17(14)
Ti1 Al1 O1C Ti2 -100.62(15)
Al1 O1C C1C C2C -24.2(4)
Ti2 O1C C1C C2C 171.1(3)
O1C C1C C2C O2C 39.2(4)
C1C C2C O2C C3C 176.4(3)
C1C C2C O2C Al1 -38.8(3)
O1C Al1 O1D C1D 155.4(4)
O1B Al1 O1D C1D -22.5(4)
O1A Al1 O1D C1D -103.7(4)
O2B Al1 O1D C1D 56.8(4)
O2C Al1 O1D C1D 130.8(5)
Ti2 Al1 O1D C1D 154.7(4)
Ti1 Al1 O1D C1D -63.9(4)
O1C Al1 O1D Ti2 0.75(12)
O1B Al1 O1D Ti2 -177.13(12)
O1A Al1 O1D Ti2 101.65(14)
O2B Al1 O1D Ti2 -97.89(14)
O2C Al1 O1D Ti2 -23.9(4)
Ti1 Al1 O1D Ti2 141.42(9)
Al1 O1D C1D C2D -137.5(5)
Ti2 O1D C1D C2D 14.3(7)
O1D C1D C2D O2D -1.0(9)
C1D C2D O2D C3D 174.1(6)
C1D C2D O2D Ti2 -11.7(8)
C51 C11 C21 C31 -0.1(5)
Ti1 C11 C21 C31 63.6(3)
C51 C11 C21 Ti1 -63.8(3)
C11 C21 C31 C41 -0.4(5)
Ti1 C21 C31 C41 63.2(3)
C11 C21 C31 Ti1 -63.6(3)
C21 C31 C41 C51 0.9(5)
Ti1 C31 C41 C51 66.0(3)
C21 C31 C41 Ti1 -65.1(3)
C21 C11 C51 C41 0.7(5)
Ti1 C11 C51 C41 -64.7(3)
C21 C11 C51 Ti1 65.3(3)
C31 C41 C51 C11 -1.0(5)
Ti1 C41 C51 C11 66.1(3)
C31 C41 C51 Ti1 -67.1(3)
C52 C12 C22 C32 -1.1(6)
Ti2 C12 C22 C32 63.6(4)
C52 C12 C22 Ti2 -64.7(4)
C12 C22 C32 C42 -0.2(6)
Ti2 C22 C32 C42 63.3(4)
C12 C22 C32 Ti2 -63.5(4)
C22 C32 C42 C52 1.3(6)
Ti2 C32 C42 C52 66.0(4)
C22 C32 C42 Ti2 -64.7(4)
C22 C12 C52 C42 1.9(6)
Ti2 C12 C52 C42 -63.4(4)
C22 C12 C52 Ti2 65.3(4)
C32 C42 C52 C12 -1.9(6)
Ti2 C42 C52 C12 64.2(4)
C32 C42 C52 Ti2 -66.1(4)
O1E C1E C2E O2E 33(5)
C1E C2E O2E C3E 51(7)
